data_4023985
loop_
_publ_author_name
'Mercedes Amat'
'Mar\'ia M. M. Santos'
'Oriol Bassas'
'N\'uria Llor'
'Carmen Escolano'
'Arantxa G\'omez-Esqu\'e'
'Elies Molins'
'Steven M. Allin'
'Vickie McKee'
'Joan Bosch'

_publ_section_title
;
 Straightforward Methodology for the Enantioselective Synthesis of
 Benzo[a]- and Indolo[2,3-a]quinolizidines
;
_journal_name_full 'Journal of Organic Chemistry'
_journal_page_first 5193
_journal_page_last 5201
_journal_paper_doi 10.1021/jo070539g
_journal_volume 72
_journal_year 2007
_chemical_absolute_configuration syn
_chemical_compound_source 'synthesis as described'
_chemical_formula_moiety 'C18 H22 N2 O2'
_chemical_formula_sum 'C18 H22 N2 O2'
_chemical_formula_weight 298.38
_chemical_name_systematic
;
 ?
;
_space_group_IT_number 4
_symmetry_cell_setting monoclinic
_symmetry_Int_Tables_number 4
_symmetry_space_group_name_Hall 'P 2yb'
_symmetry_space_group_name_H-M 'P 1 21 1'
_atom_sites_solution_hydrogens geom
_atom_sites_solution_primary direct
_atom_sites_solution_secondary difmap
_audit_conform_dict_location ftp://ftp.iucr.org/pub/cif_core.dic
_audit_conform_dict_name cif_core.dic
_audit_conform_dict_version 2.2
_audit_creation_date 2004-09-06T17:46:23-00:00
_audit_creation_method 'WinGX routine CIF_UPDATE'
_cell_angle_alpha 90
_cell_angle_beta 98.726(19)
_cell_angle_gamma 90
_cell_formula_units_Z 2
_cell_length_a 7.4590(18)
_cell_length_b 6.823(3)
_cell_length_c 15.722(4)
_cell_measurement_reflns_used 25
_cell_measurement_temperature 294(2)
_cell_measurement_theta_max 18.05
_cell_measurement_theta_min 12.75
_cell_measurement_wavelength 0.71073
_cell_volume 790.9(4)
_computing_cell_refinement 'CAD4 Express (Enraf Nonius, 1994)'
_computing_data_collection 'CAD4 Express (Enraf Nonius, 1994)'
_computing_data_reduction 'XCAD4 (Harms & Wocadlo, 1995)'
_computing_molecular_graphics 'Ortep-3 for Windows (Farrugia, 1997)'
_computing_publication_material 'WinGX publication routines (Farrugia, 1999)'
_computing_structure_refinement 'SHELXL-97 (Sheldrick, 1997)'
_computing_structure_solution 'SHELXS-97 (Sheldrick, 1997)'
_diffrn_ambient_temperature 294(2)
_diffrn_detector 'scintillation LiI'
_diffrn_detector_dtime 1.195
_diffrn_measured_fraction_theta_full 1
_diffrn_measured_fraction_theta_max 1
_diffrn_measurement_device '\k-geometry diffractometer'
_diffrn_measurement_device_type 'Enraf Nonius CAD4'
_diffrn_measurement_method 'non-profiled omega scans'
_diffrn_orient_matrix_type
;
  x-axis points to radiation source
  the matrix is specified in reciprocal space
;
_diffrn_orient_matrix_UB_11 0.064639
_diffrn_orient_matrix_UB_12 0.010672
_diffrn_orient_matrix_UB_13 -0.051075
_diffrn_orient_matrix_UB_21 0.117629
_diffrn_orient_matrix_UB_22 0.018331
_diffrn_orient_matrix_UB_23 0.039129
_diffrn_orient_matrix_UB_31 0.019561
_diffrn_orient_matrix_UB_32 -0.145013
_diffrn_orient_matrix_UB_33 0.001173
_diffrn_radiation_monochromator graphite
_diffrn_radiation_probe x-ray
_diffrn_radiation_type MoK\a
_diffrn_radiation_wavelength 0.71073
_diffrn_reflns_av_R_equivalents 0.027
_diffrn_reflns_av_unetI/netI 0.0333
_diffrn_reflns_limit_h_max 8
_diffrn_reflns_limit_h_min -8
_diffrn_reflns_limit_k_max 8
_diffrn_reflns_limit_k_min 0
_diffrn_reflns_limit_l_max 18
_diffrn_reflns_limit_l_min 0
_diffrn_reflns_number 1565
_diffrn_reflns_theta_full 24.97
_diffrn_reflns_theta_max 24.97
_diffrn_reflns_theta_min 1.31
_diffrn_source 'Enraf Nonius FR590'
_diffrn_standards_decay_% 0
_diffrn_standards_interval_time 60
_diffrn_standards_number 3
_exptl_absorpt_coefficient_mu 0.082
_exptl_absorpt_correction_type none
_exptl_crystal_colour colorless
_exptl_crystal_density_diffrn 1.253
_exptl_crystal_density_method 'not measured'
_exptl_crystal_description prism
_exptl_crystal_F_000 320
_exptl_crystal_size_max 0.58
_exptl_crystal_size_mid 0.23
_exptl_crystal_size_min 0.04
_refine_diff_density_max 0.167
_refine_diff_density_min -0.241
_refine_diff_density_rms 0.05
_refine_ls_abs_structure_details 'Flack H D (1983), Acta Cryst. A39, 876-881'
_refine_ls_abs_structure_Flack 1(3)
_refine_ls_extinction_method none
_refine_ls_goodness_of_fit_ref 1.071
_refine_ls_hydrogen_treatment mixed
_refine_ls_matrix_type full
_refine_ls_number_parameters 201
_refine_ls_number_reflns 1510
_refine_ls_number_restraints 1
_refine_ls_restrained_S_all 1.071
_refine_ls_R_factor_all 0.0745
_refine_ls_R_factor_gt 0.0529
_refine_ls_shift/su_max 0.023
_refine_ls_shift/su_mean 0.002
_refine_ls_structure_factor_coef Fsqd
_refine_ls_weighting_details 'calc w=1/[\s^2^(Fo^2^)+(0.0835P)^2^+0.1522P] where P=(Fo^2^+2Fc^2^)/3'
_refine_ls_weighting_scheme calc
_refine_ls_wR_factor_gt 0.1291
_refine_ls_wR_factor_ref 0.141
_reflns_number_gt 1215
_reflns_number_total 1510
_reflns_threshold_expression >2sigma(I)
_cod_data_source_file jo070539grom20070315_094520.cif
_cod_data_source_block jb41
_cod_original_sg_symbol_H-M 'P 21'
_cod_database_code 4023985
_diffrn_standards_decay_corr_max 1
_diffrn_standards_decay_corr_min 1

loop_
_symmetry_equiv_pos_as_xyz
'x, y, z'
'-x, y+1/2, -z'

loop_
_atom_site_label
_atom_site_type_symbol
_atom_site_fract_x
_atom_site_fract_y
_atom_site_fract_z
_atom_site_U_iso_or_equiv
_atom_site_adp_type
_atom_site_occupancy
_atom_site_symmetry_multiplicity
_atom_site_calc_flag
_atom_site_refinement_flags
_atom_site_disorder_assembly
_atom_site_disorder_group
C1 C 0.5522(6) -0.0813(8) 0.6600(3) 0.0516(11) Uani 1 1 d . . .
H1A H 0.6372 0.022 0.6516 0.062 Uiso 1 1 calc R . .
H1B H 0.5455 -0.1712 0.6118 0.062 Uiso 1 1 calc R . .
C2 C 0.6758(5) -0.0573(7) 0.8193(3) 0.0425(10) Uani 1 1 d . . .
H2A H 0.5723 0.0193 0.8306 0.051 Uiso 1 1 calc R . .
H2B H 0.7158 -0.1371 0.8697 0.051 Uiso 1 1 calc R . .
C3 C 0.6185(5) -0.1892(7) 0.7427(3) 0.0412(10) Uani 1 1 d . . .
H3 H 0.723 -0.2696 0.7338 0.049 Uiso 1 1 calc R . .
C5 C 0.5249(6) -0.4992(6) 0.8017(3) 0.0442(10) Uani 1 1 d . . .
C6 C 0.3797(6) -0.6086(7) 0.8382(3) 0.0534(11) Uani 1 1 d . . .
H6A H 0.3097 -0.6823 0.7919 0.064 Uiso 1 1 calc R . .
H6B H 0.4382 -0.7027 0.8796 0.064 Uiso 1 1 calc R . .
C7 C 0.2525(13) -0.4917(9) 0.8805(6) 0.124(4) Uani 1 1 d . . .
H7A H 0.3052 -0.4728 0.9403 0.149 Uiso 1 1 calc R . .
H7B H 0.1418 -0.5668 0.8799 0.149 Uiso 1 1 calc R . .
C8 C 0.2021(5) -0.2892(7) 0.8403(3) 0.0446(10) Uani 1 1 d . . .
H8 H 0.0696 -0.2844 0.826 0.054 Uiso 1 1 calc R . .
C8A C 0.2805(5) -0.2702(6) 0.7555(2) 0.0380(9) Uani 1 1 d . . .
H8A H 0.2181 -0.3685 0.7163 0.046 Uiso 1 1 calc R . .
C8B C 0.2526(5) -0.0774(7) 0.7098(2) 0.0378(9) Uani 1 1 d . . .
C9 C 0.1098(5) 0.1858(7) 0.6484(2) 0.0428(9) Uani 1 1 d . . .
C10 C -0.0123(6) 0.3356(8) 0.6220(3) 0.0540(12) Uani 1 1 d . . .
H10 H -0.126 0.3394 0.6394 0.065 Uiso 1 1 calc R . .
C11 C 0.0412(7) 0.4789(8) 0.5688(3) 0.0644(14) Uani 1 1 d . . .
H11 H -0.0383 0.5802 0.5498 0.077 Uiso 1 1 calc R . .
C12 C 0.2111(7) 0.4741(8) 0.5434(3) 0.0642(14) Uani 1 1 d . . .
H12 H 0.2436 0.5725 0.5078 0.077 Uiso 1 1 calc R . .
C13 C 0.3333(7) 0.3258(8) 0.5700(3) 0.0583(13) Uani 1 1 d . . .
H13 H 0.4474 0.3245 0.553 0.07 Uiso 1 1 calc R . .
C13A C 0.2820(5) 0.1773(8) 0.6232(2) 0.0450(10) Uani 1 1 d . . .
C13B C 0.3698(5) 0.0052(7) 0.6630(2) 0.0423(10) Uani 1 1 d . . .
C81 C 0.2589(7) -0.1274(8) 0.9054(3) 0.0574(14) Uani 1 1 d . . .
H81A H 0.3864 -0.1436 0.9282 0.069 Uiso 1 1 calc R . .
H81B H 0.2449 -0.0019 0.8762 0.069 Uiso 1 1 calc R . .
C82 C 0.1506(7) -0.1254(10) 0.9796(3) 0.0733(16) Uani 1 1 d . . .
H82A H 0.1713 -0.2451 1.0117 0.11 Uiso 1 1 calc R . .
H82B H 0.0238 -0.1134 0.9576 0.11 Uiso 1 1 calc R . .
H82C H 0.188 -0.0162 1.0166 0.11 Uiso 1 1 calc R . .
N4 N 0.4755(4) -0.3221(5) 0.7676(2) 0.0398(8) Uani 1 1 d . . .
N9 N 0.0936(4) 0.0269(5) 0.7013(2) 0.0413(8) Uani 1 1 d . . .
H9 H 0.0001 -0.0016 0.7248 0.05 Uiso 1 1 calc R . .
O2 O 0.8183(4) 0.0715(5) 0.8051(3) 0.0565(9) Uani 1 1 d . . .
H2 H 0.7772 0.1818 0.7947 0.085 Uiso 1 1 calc R . .
O5 O 0.6820(5) -0.5596(5) 0.8068(3) 0.0630(9) Uani 1 1 d . . .

loop_
_atom_site_aniso_label
_atom_site_aniso_U_11
_atom_site_aniso_U_22
_atom_site_aniso_U_33
_atom_site_aniso_U_23
_atom_site_aniso_U_13
_atom_site_aniso_U_12
C1 0.058(2) 0.050(3) 0.051(2) 0.006(2) 0.0239(19) 0.004(2)
C2 0.036(2) 0.032(2) 0.062(2) 0.004(2) 0.0167(17) 0.0021(19)
C3 0.039(2) 0.031(2) 0.057(2) 0.0040(19) 0.0194(17) 0.0046(18)
C5 0.051(2) 0.026(2) 0.056(2) -0.008(2) 0.0076(19) 0.001(2)
C6 0.065(3) 0.023(2) 0.073(3) -0.003(2) 0.013(2) -0.003(2)
C7 0.189(8) 0.050(4) 0.165(7) 0.054(4) 0.130(7) 0.055(5)
C8 0.047(2) 0.031(2) 0.061(2) 0.010(2) 0.0218(18) 0.002(2)
C8A 0.045(2) 0.023(2) 0.046(2) -0.0028(17) 0.0084(16) -0.0032(18)
C8B 0.039(2) 0.034(2) 0.040(2) -0.0002(19) 0.0065(15) 0.0008(19)
C9 0.048(2) 0.039(2) 0.0383(19) 0.005(2) -0.0034(16) 0.000(2)
C10 0.052(2) 0.053(3) 0.052(2) 0.002(2) -0.0068(19) 0.007(2)
C11 0.082(3) 0.053(3) 0.053(3) 0.011(3) -0.007(2) 0.010(3)
C12 0.090(3) 0.052(3) 0.049(2) 0.019(2) 0.006(2) 0.002(3)
C13 0.074(3) 0.055(3) 0.047(2) 0.015(2) 0.011(2) -0.004(3)
C13A 0.057(2) 0.046(3) 0.0321(19) 0.006(2) 0.0067(16) -0.003(2)
C13B 0.048(2) 0.044(3) 0.0366(19) 0.002(2) 0.0117(16) 0.003(2)
C81 0.066(3) 0.065(3) 0.041(2) 0.002(2) 0.006(2) -0.013(3)
C82 0.088(4) 0.079(4) 0.058(3) -0.003(3) 0.028(2) 0.003(3)
N4 0.0452(17) 0.0241(17) 0.0524(18) -0.0008(17) 0.0154(14) 0.0009(17)
N9 0.0392(17) 0.035(2) 0.0492(18) 0.0028(17) 0.0066(14) -0.0013(16)
O2 0.0424(15) 0.0318(16) 0.100(2) 0.0003(17) 0.0251(16) -0.0011(14)
O5 0.060(2) 0.0310(16) 0.100(3) 0.0089(18) 0.0174(17) 0.0081(17)

loop_
_atom_type_symbol
_atom_type_description
_atom_type_scat_dispersion_real
_atom_type_scat_dispersion_imag
_atom_type_scat_source
C C 0.0033 0.0016 'International Tables Vol C Tables 4.2.6.8 and 6.1.1.4'
H H 0 0 'International Tables Vol C Tables 4.2.6.8 and 6.1.1.4'
N N 0.0061 0.0033 'International Tables Vol C Tables 4.2.6.8 and 6.1.1.4'
O O 0.0106 0.006 'International Tables Vol C Tables 4.2.6.8 and 6.1.1.4'

loop_
_geom_angle_atom_site_label_1
_geom_angle_atom_site_label_2
_geom_angle_atom_site_label_3
_geom_angle
_geom_angle_site_symmetry_1
_geom_angle_site_symmetry_3
_geom_angle_publ_flag
C13B C1 C3 110.3(3) . . ?
O2 C2 C3 111.7(3) . . ?
N4 C3 C1 111.6(3) . . ?
N4 C3 C2 106.2(3) . . ?
C1 C3 C2 114.3(4) . . ?
O5 C5 N4 121.6(4) . . ?
O5 C5 C6 122.9(4) . . ?
N4 C5 C6 115.3(4) . . ?
C7 C6 C5 117.1(4) . . ?
C6 C7 C8 115.7(5) . . ?
C81 C8 C8A 114.6(3) . . ?
C81 C8 C7 110.4(5) . . ?
C8A C8 C7 109.2(4) . . ?
N4 C8A C8B 109.5(3) . . ?
N4 C8A C8 111.3(3) . . ?
C8B C8A C8 116.5(3) . . ?
C13B C8B N9 110.7(4) . . ?
C13B C8B C8A 125.0(4) . . ?
N9 C8B C8A 123.8(3) . . ?
N9 C9 C10 130.1(4) . . ?
N9 C9 C13A 107.7(4) . . ?
C10 C9 C13A 122.2(4) . . ?
C11 C10 C9 117.7(4) . . ?
C10 C11 C12 121.2(5) . . ?
C13 C12 C11 121.3(5) . . ?
C12 C13 C13A 118.8(4) . . ?
C9 C13A C13 118.9(4) . . ?
C9 C13A C13B 106.7(4) . . ?
C13 C13A C13B 134.4(4) . . ?
C8B C13B C13A 106.7(3) . . ?
C8B C13B C1 121.5(4) . . ?
C13A C13B C1 131.7(4) . . ?
C82 C81 C8 113.4(4) . . ?
C5 N4 C8A 118.0(3) . . ?
C5 N4 C3 118.9(3) . . ?
C8A N4 C3 123.1(3) . . ?
C8B N9 C9 108.2(3) . . ?

loop_
_geom_bond_atom_site_label_1
_geom_bond_atom_site_label_2
_geom_bond_distance
_geom_bond_site_symmetry_2
_geom_bond_publ_flag
C1 C13B 1.491(6) . ?
C1 C3 1.511(6) . ?
C2 O2 1.422(5) . ?
C2 C3 1.512(6) . ?
C3 N4 1.497(5) . ?
C5 O5 1.233(5) . ?
C5 N4 1.350(5) . ?
C5 C6 1.499(6) . ?
C6 C7 1.474(7) . ?
C7 C8 1.542(7) . ?
C8 C81 1.521(6) . ?
C8 C8A 1.541(5) . ?
C8A N4 1.481(5) . ?
C8A C8B 1.499(6) . ?
C8B C13B 1.348(6) . ?
C8B N9 1.372(5) . ?
C9 N9 1.383(6) . ?
C9 C10 1.390(6) . ?
C9 C13A 1.401(5) . ?
C10 C11 1.384(7) . ?
C11 C12 1.386(7) . ?
C12 C13 1.384(7) . ?
C13 C13A 1.403(6) . ?
C13A C13B 1.441(6) . ?
C81 C82 1.517(6) . ?

loop_
_geom_torsion_atom_site_label_1
_geom_torsion_atom_site_label_2
_geom_torsion_atom_site_label_3
_geom_torsion_atom_site_label_4
_geom_torsion
_geom_torsion_site_symmetry_1
_geom_torsion_site_symmetry_2
_geom_torsion_site_symmetry_3
_geom_torsion_site_symmetry_4
_geom_torsion_publ_flag
C13B C1 C3 N4 47.8(5) . . . . ?
C13B C1 C3 C2 -72.7(5) . . . . ?
O2 C2 C3 N4 177.4(3) . . . . ?
O2 C2 C3 C1 -59.2(4) . . . . ?
O5 C5 C6 C7 140.3(6) . . . . ?
N4 C5 C6 C7 -35.4(7) . . . . ?
C5 C6 C7 C8 35.3(10) . . . . ?
C6 C7 C8 C81 -119.2(7) . . . . ?
C6 C7 C8 C8A 7.7(9) . . . . ?
C81 C8 C8A N4 74.1(4) . . . . ?
C7 C8 C8A N4 -50.5(6) . . . . ?
C81 C8 C8A C8B -52.4(5) . . . . ?
C7 C8 C8A C8B -176.9(5) . . . . ?
N4 C8A C8B C13B 19.6(5) . . . . ?
C8 C8A C8B C13B 146.9(4) . . . . ?
N4 C8A C8B N9 -168.8(3) . . . . ?
C8 C8A C8B N9 -41.5(5) . . . . ?
N9 C9 C10 C11 179.3(4) . . . . ?
C13A C9 C10 C11 0.2(6) . . . . ?
C9 C10 C11 C12 -0.5(7) . . . . ?
C10 C11 C12 C13 0.1(7) . . . . ?
C11 C12 C13 C13A 0.5(7) . . . . ?
N9 C9 C13A C13 -178.9(4) . . . . ?
C10 C9 C13A C13 0.4(6) . . . . ?
N9 C9 C13A C13B 0.3(4) . . . . ?
C10 C9 C13A C13B 179.6(4) . . . . ?
C12 C13 C13A C9 -0.8(6) . . . . ?
C12 C13 C13A C13B -179.6(5) . . . . ?
N9 C8B C13B C13A 1.5(4) . . . . ?
C8A C8B C13B C13A 174.0(3) . . . . ?
N9 C8B C13B C1 -179.1(4) . . . . ?
C8A C8B C13B C1 -6.6(6) . . . . ?
C9 C13A C13B C8B -1.1(4) . . . . ?
C13 C13A C13B C8B 177.9(5) . . . . ?
C9 C13A C13B C1 179.6(4) . . . . ?
C13 C13A C13B C1 -1.5(8) . . . . ?
C3 C1 C13B C8B -28.9(6) . . . . ?
C3 C1 C13B C13A 150.3(4) . . . . ?
C8A C8 C81 C82 168.0(4) . . . . ?
C7 C8 C81 C82 -68.1(6) . . . . ?
O5 C5 N4 C8A 173.6(4) . . . . ?
C6 C5 N4 C8A -10.7(5) . . . . ?
O5 C5 N4 C3 -5.5(6) . . . . ?
C6 C5 N4 C3 170.3(4) . . . . ?
C8B C8A N4 C5 -174.8(3) . . . . ?
C8 C8A N4 C5 55.0(4) . . . . ?
C8B C8A N4 C3 4.2(5) . . . . ?
C8 C8A N4 C3 -126.0(4) . . . . ?
C1 C3 N4 C5 141.1(4) . . . . ?
C2 C3 N4 C5 -93.8(4) . . . . ?
C1 C3 N4 C8A -37.9(5) . . . . ?
C2 C3 N4 C8A 87.2(4) . . . . ?
C13B C8B N9 C9 -1.3(4) . . . . ?
C8A C8B N9 C9 -173.9(3) . . . . ?
C10 C9 N9 C8B -178.6(4) . . . . ?
C13A C9 N9 C8B 0.6(4) . . . . ?

loop_
_cod_related_entry_id
_cod_related_entry_database
_cod_related_entry_code
1 ChemSpider 20572966
